data_7241829
loop_
_publ_author_name
'Gu\'nka, Piotr A.'
'Hanfland, Michael'
'Chen, Yu-Sheng'
'Zachara, Janusz'

_publ_section_title
;
 High-pressure and low-temperature structural study of claudetite I, a
 monoclinic layered As2O3 polymorph
;
_journal_issue 3
_journal_name_full CrystEngComm
_journal_page_first 638
_journal_page_last 644
_journal_paper_doi 10.1039/D0CE01401J
_journal_volume 23
_journal_year 2021
_chemical_formula_moiety 'As2 O3'
_chemical_formula_sum 'As2 O3'
_chemical_formula_weight 197.84
_chemical_name_common 'claudetite I'
_chemical_name_systematic 'arsenic(III) oxide'
_space_group_IT_number 14
_space_group_name_Hall '-P 2yn'
_space_group_name_H-M_alt 'P 1 21/n 1'
_symmetry_cell_setting monoclinic
_symmetry_space_group_name_H-M 'P 1 21/n 1'
_audit_creation_date 2020-10-21T11:22
_audit_creation_method 'created in GSAS-II'
_audit_update_record
;
2020-10-22 deposited with the CCDC.	2020-12-10 downloaded from the CCDC.
;
_cell_angle_alpha 90
_cell_angle_beta 94.581(8)
_cell_angle_gamma 90
_cell_formula_units_Z 4
_cell_length_a 4.9826(8)
_cell_length_b 12.26098(24)
_cell_length_c 4.3436(5)
_cell_measurement_pressure 5.93e6(5)
_cell_measurement_temperature 293
_cell_volume 264.51(5)
_computing_data_reduction Fit2D
_computing_structure_refinement 'GSAS-II (Toby & Von Dreele, J. Appl. Cryst. 46, 544-549, 2013)'
_diffrn_ambient_pressure 5.93e6(5)
_diffrn_ambient_temperature 293
_diffrn_detector 'Mar555 flat panel'
_diffrn_detector_type 'Mar555 flat panel'
_diffrn_measurement_device_type 'ESRF ID09A beamline'
_diffrn_radiation_monochromator Si
_diffrn_radiation_polarisn_ratio 0.9900
_diffrn_radiation_probe x-ray
_diffrn_radiation_wavelength 0.41421
_diffrn_source 'ESRF ID09A'
_diffrn_source_type synchrotron
_exptl_crystal_colour colourless
_exptl_crystal_density_diffrn 4.9679
_exptl_crystal_description 'white powder'
_pd_block_id 2020-10-21T11:22|clau1_010rietveld||id09a
_pd_calc_method 'Rietveld Refinement'
_pd_meas_number_of_points 4000
_pd_phase_name claudetiteI
_pd_prep_pressure 100.0(1)
_pd_prep_temperature 293
_pd_proc_info_datetime 2020-10-21T11:22
_pd_proc_ls_background_function
;
Background function: "chebyschev" function with 15 terms:
    715.9(23), 362(10), 1.3(5)e2, -3.4(8)e2, 1.17(23)e3, 2.54(17)e3, 
    -1.671(31)e4, -9.39(4)e3, 5.893(14)e4, 1.588(15)e4, -9.366(27)e4, 
    -1.258(12)e4, 7.066(31)e4, 3.81(16)e3, -2.06(3)e4, 
;
_pd_proc_ls_pref_orient_corr
;
Simple spherical harmonic correction Order = 6
    Coefficients:  0:0:C(6,6) = 0.02(3); 0:0:C(4,4) = 0.78(4); 
    0:0:C(6,-2) = 0.12(4); 0:0:C(2,-2) = 0.351(22); 0:0:C(4,-4) = 0.220(31); 
    0:0:C(2,2) = 0.696(23); 0:0:C(4,0) = 0.405(31); 0:0:C(6,-6) = -0.41(4); 
    0:0:C(6,4) = 0.36(4); 0:0:C(4,2) = -0.089(29); 0:0:C(6,2) = 0.11(3); 
    0:0:C(6,-4) = 0.01(3); 0:0:C(6,0) = 0.14(4); 0:0:C(2,0) = 0.984(25); 
    0:0:C(4,-2) = -0.132(27); 
;
_pd_proc_ls_profile_function
;
Finger-Cox-Jephcoat function parameters U, V, W, X, Y, SH/L:
  peak variance(Gauss) = Utan(Th)^2^+Vtan(Th)+W:
  peak HW(Lorentz) = X/cos(Th)+Ytan(Th); SH/L = S/L+H/L
  U, V, W in (centideg)^2^, X & Y in centideg
    4.3(8)e2, -89(15), 5.8(7), 0.58(15), 33(4), 0.002, 
  Crystallite size in microns with "isotropic" model:
  parameters: Size, G/L mix
    1.000, 1.000, 
  Microstrain, "isotropic" model (10^6^ * delta Q/Q)
    parameters: Mustrain, G/L mix
    1000.000, 1.000, 

;
_pd_proc_ls_prof_R_factor 0.02270
_pd_proc_ls_prof_wR_expected 0.03457
_pd_proc_ls_prof_wR_factor 0.03979
_refine_ls_goodness_of_fit_all 1.174
_refine_ls_matrix_type full
_refine_ls_number_parameters 57
_refine_ls_R_Fsqd_factor 0.27540
_refine_ls_shift/su_max 0.0013
_refine_ls_wR_factor_obs 0.04000
_reflns_d_resolution_high 1.148
_reflns_d_resolution_low 6.130
_reflns_limit_h_max 4
_reflns_limit_h_min 0
_reflns_limit_k_max 10
_reflns_limit_k_min 0
_reflns_limit_l_max 3
_reflns_limit_l_min -3
_reflns_number_total 182
_cod_data_source_file d0ce01401j3.cif
_cod_data_source_block clau1_010rietveld
_cod_depositor_comments 'Adding full bibliography for 7241824--7241862.cif.'
_cod_original_cell_volume 264.515(21)
_cod_database_code 7241829
_refine_ls_r_f_factor 0.11724
_gsas_proc_ls_prof_r_b_factor 0.05436
_gsas_proc_ls_prof_wr_b_factor 0.08590

loop_
_space_group_symop_id
_space_group_symop_operation_xyz
1 x,y,z
2 1/2-x,1/2+y,1/2-z
3 -x,-y,-z
4 1/2+x,1/2-y,1/2+z

loop_
_atom_site_label
_atom_site_type_symbol
_atom_site_fract_x
_atom_site_fract_y
_atom_site_fract_z
_atom_site_occupancy
_atom_site_adp_type
_atom_site_U_iso_or_equiv
_atom_site_symmetry_multiplicity
As1 As 0.2638(16) 0.09274(29) 0.0516(10) 1.000 Uiso 0.0044(14) 4
As2 As 0.3362(12) 0.3536(3) 0.0198(11) 1.000 Uiso 0.0044 4
O3 O 0.433(5) 0.2180(8) 0.128(7) 1.000 Uiso 0.0044 4
O4 O 0.641(4) 0.4155(18) 0.1596(30) 1.000 Uiso 0.0044 4
O5 O -0.054(4) 0.1268(25) 0.154(4) 1.000 Uiso 0.0044 4

loop_
_atom_type_symbol
_atom_type_number_in_cell
_atom_type_scat_Cromer_Mann_a1
_atom_type_scat_Cromer_Mann_a2
_atom_type_scat_Cromer_Mann_a3
_atom_type_scat_Cromer_Mann_a4
_atom_type_scat_Cromer_Mann_b1
_atom_type_scat_Cromer_Mann_b2
_atom_type_scat_Cromer_Mann_b3
_atom_type_scat_Cromer_Mann_b4
_atom_type_scat_Cromer_Mann_c
_atom_type_scat_length_neutron
_atom_type_scat_source
_atom_type_scat_dispersion_real
_atom_type_scat_dispersion_imag
_atom_type_scat_dispersion_source
As 8 16.6723 6.0701 3.4313 4.2779 2.6345 0.2647 12.9479 47.7972 2.531 0.658 https://subversion.xray.aps.anl.gov/pyGSAS/trunk/atmdata.py 0.283 0.775 https://subversion.xray.aps.anl.gov/pyGSAS/trunk/atmdata.py
O 12 3.0485 2.2868 1.5463 0.867 13.2771 5.7011 0.3239 32.9089 0.2508 0.5805 https://subversion.xray.aps.anl.gov/pyGSAS/trunk/atmdata.py 0.002 0.002 https://subversion.xray.aps.anl.gov/pyGSAS/trunk/atmdata.py

loop_
_geom_angle_atom_site_label_1
_geom_angle_atom_site_label_2
_geom_angle_atom_site_label_3
_geom_angle
_geom_angle_site_symmetry_1
_geom_angle_site_symmetry_2
_geom_angle_site_symmetry_3
_geom_angle_publ_flag
O3 As1 O4 110.6(13) 1_555 1_555 4_454 yes
O3 As1 O5 100.1(13) 1_555 1_555 1_555 yes
O4 As1 O5 90.5(9) 4_454 1_555 1_555 yes
O3 As2 O4 95.9(10) 1_555 1_555 1_555 yes
O3 As2 O5 105.7(17) 1_555 1_555 4_554 yes
O4 As2 O5 86.0(8) 1_555 1_555 4_554 yes
As1 O3 As2 130.2(10) 1_555 1_555 1_555 yes
As1 O4 As2 122.0(10) 4_555 1_555 1_555 yes
As1 O5 As2 129.0(12) 1_555 1_555 4_455 yes

loop_
_geom_bond_atom_site_label_1
_geom_bond_atom_site_label_2
_geom_bond_distance
_geom_bond_site_symmetry_1
_geom_bond_site_symmetry_2
_geom_bond_publ_flag
As1 O3 1.771(11) 1_555 1_555 yes
As1 O4 1.765(10) 1_555 4_454 yes
As1 O5 1.730(11) 1_555 1_555 yes
As2 O3 1.783(10) 1_555 1_555 yes
As2 O4 1.763(11) 1_555 1_555 yes
As2 O5 1.738(10) 1_555 4_554 yes

loop_
_gsas_i100_meas
0.12
15.66
3.60
3.25
4.55
0.55
9.02
9.86
5.99
100.00
13.20
0.06
12.61
0.40
6.33
38.98
0.02
16.35
3.93
6.31
2.32
0.38
2.18
-1.40
2.69
25.93
9.41
19.87
0.85
-0.14
-0.16
3.36
0.01
2.33
1.33
-0.77
0.30
0.78
6.08
9.30
8.77
1.43
1.61
-0.05
0.05
0.35
0.49
0.26
16.63
0.62
5.30
2.48
1.22
0.03
2.40
1.54
0.18
4.73
3.33
0.40
0.00
11.77
25.52
0.04
1.48
-1.17
1.54
2.52
-0.75
0.90
0.70
0.01
2.15
2.08
-0.02
1.87
1.26
2.33
0.28
2.93
1.33
-0.67
-0.01
0.94
0.00
1.58
2.55
23.44
-0.00
0.63
1.42
0.84
0.84
0.04
0.00
0.57
0.15
0.71
7.37
2.02
0.04
1.62
0.74
0.05
0.16
3.75
0.11
0.03
0.27
0.56
-0.06
0.75
0.11
0.23
0.10
0.28
-0.02
0.00
0.04
0.08
0.84
0.47
0.06
2.28
0.01
5.45
-0.12
6.25
5.06
0.98
0.12
0.07
0.08
2.05
0.09
1.40
-0.00
0.90
0.68
0.09
0.10
0.54
1.16
0.02
8.56
-0.24
0.20
3.98
0.14
1.09
7.24
0.01
0.21
0.24
-0.60
0.03
-0.12
1.65
0.32
4.36
0.00
0.11
1.69
0.06
2.00
0.40
1.36
0.54
0.08
0.00
1.28
0.02
0.33
0.09
1.57
0.22
1.22
0.00
0.69
0.33
0.02
0.00
